data_7712317
loop_
_publ_author_name
'Sutton, Gregory D.'
'Jiang, Chenggang'
'Liu, Gardenia'
'Teets, Thomas S.'

_publ_section_title
;
 Ratiometric oxygen sensors of cyclometalated iridium(III) with enhanced
 quantum yields and variable dynamic ranges.
;
_journal_name_full 'Dalton transactions (Cambridge, England : 2003)'
_journal_paper_doi 10.1039/d3dt00350g
_journal_year 2023
_chemical_formula_sum 'C31 H21 Cl Ir N3 S2'
_chemical_formula_weight 727.28
_space_group_crystal_system monoclinic
_space_group_IT_number 15
_space_group_name_Hall '-C 2yc'
_space_group_name_H-M_alt 'C 1 2/c 1'
_atom_sites_solution_hydrogens geom
_audit_creation_method SHELXL-2018/3
_audit_update_record
;
2022-10-25 deposited with the CCDC.	2023-02-07 downloaded from the CCDC.
;
_cell_angle_alpha 90
_cell_angle_beta 114.027(3)
_cell_angle_gamma 90
_cell_formula_units_Z 8
_cell_length_a 35.543(8)
_cell_length_b 9.543(2)
_cell_length_c 16.994(4)
_cell_measurement_reflns_used 8872
_cell_measurement_temperature 123(2)
_cell_measurement_theta_max 27.41
_cell_measurement_theta_min 2.22
_cell_volume 5265(2)
_computing_cell_refinement 'Bruker SAINT'
_computing_data_collection 'Bruker APEX2'
_computing_data_reduction 'Bruker SAINT'
_computing_molecular_graphics 'Bruker SHELXTL'
_computing_publication_material 'Bruker SHELXTL'
_computing_structure_refinement 'SHELXL-2018/3 (Sheldrick, 2018)'
_computing_structure_solution 'SHELXT 2018/2 (Sheldrick, 2018)'
_diffrn_ambient_temperature 123(2)
_diffrn_measured_fraction_theta_full 0.997
_diffrn_measured_fraction_theta_max 0.997
_diffrn_measurement_device_type 'Bruker APEX-II CCD'
_diffrn_measurement_method '\f and \w scans'
_diffrn_radiation_type MoK\a
_diffrn_radiation_wavelength 0.71073
_diffrn_reflns_av_R_equivalents 0.0659
_diffrn_reflns_av_unetI/netI 0.0511
_diffrn_reflns_Laue_measured_fraction_full 0.997
_diffrn_reflns_Laue_measured_fraction_max 0.997
_diffrn_reflns_limit_h_max 45
_diffrn_reflns_limit_h_min -45
_diffrn_reflns_limit_k_max 12
_diffrn_reflns_limit_k_min -12
_diffrn_reflns_limit_l_max 21
_diffrn_reflns_limit_l_min -21
_diffrn_reflns_number 25793
_diffrn_reflns_point_group_measured_fraction_full 0.997
_diffrn_reflns_point_group_measured_fraction_max 0.997
_diffrn_reflns_theta_full 25.242
_diffrn_reflns_theta_max 27.103
_diffrn_reflns_theta_min 2.224
_exptl_absorpt_coefficient_mu 5.359
_exptl_absorpt_correction_T_max 0.7456
_exptl_absorpt_correction_T_min 0.4364
_exptl_absorpt_correction_type empirical
_exptl_absorpt_process_details sadabs
_exptl_crystal_colour violet
_exptl_crystal_density_diffrn 1.835
_exptl_crystal_description Block
_exptl_crystal_F_000 2832
_exptl_crystal_size_max 0.200
_exptl_crystal_size_mid 0.130
_exptl_crystal_size_min 0.120
_refine_diff_density_max 5.806
_refine_diff_density_min -3.356
_refine_diff_density_rms 0.250
_refine_ls_extinction_method none
_refine_ls_goodness_of_fit_ref 1.024
_refine_ls_hydrogen_treatment constr
_refine_ls_matrix_type full
_refine_ls_number_parameters 343
_refine_ls_number_reflns 5791
_refine_ls_number_restraints 0
_refine_ls_restrained_S_all 1.024
_refine_ls_R_factor_all 0.0576
_refine_ls_R_factor_gt 0.0503
_refine_ls_shift/su_max 0.002
_refine_ls_shift/su_mean 0.000
_refine_ls_structure_factor_coef Fsqd
_refine_ls_weighting_details 'w=1/[\s^2^(Fo^2^)+(0.0990P)^2^+7.6093P] where P=(Fo^2^+2Fc^2^)/3'
_refine_ls_weighting_scheme calc
_refine_ls_wR_factor_gt 0.1311
_refine_ls_wR_factor_ref 0.1366
_reflns_Friedel_coverage 0.000
_reflns_number_gt 5024
_reflns_number_total 5791
_reflns_threshold_expression 'I > 2\s(I)'
_cod_data_source_file d3dt00350g2.cif
_cod_data_source_block btp-py
_cod_original_sg_symbol_H-M 'C 2/c'
_cod_database_code 7712317
_shelx_shelxl_version_number 2018/3
_shelx_space_group_comment
; 
The symmetry employed for this shelxl refinement is uniquely defined 
by the following loop, which should always be used as a source of 
symmetry information in preference to the above space-group names. 
They are only intended as comments. 
;
_shelx_estimated_absorpt_t_min 0.414
_shelx_estimated_absorpt_t_max 0.566

loop_
_space_group_symop_operation_xyz
'x, y, z'
'-x, y, -z+1/2'
'x+1/2, y+1/2, z'
'-x+1/2, y+1/2, -z+1/2'
'-x, -y, -z'
'x, -y, z-1/2'
'-x+1/2, -y+1/2, -z'
'x+1/2, -y+1/2, z-1/2'

loop_
_atom_site_label
_atom_site_type_symbol
_atom_site_fract_x
_atom_site_fract_y
_atom_site_fract_z
_atom_site_U_iso_or_equiv
_atom_site_adp_type
_atom_site_occupancy
_atom_site_site_symmetry_order
_atom_site_calc_flag
_atom_site_refinement_flags_posn
_atom_site_refinement_flags_adp
_atom_site_refinement_flags_occupancy
_atom_site_disorder_assembly
_atom_site_disorder_group
Cl1 Cl 0.72387(5) 0.67493(18) 0.77203(9) 0.0250(3) Uani 1 1 d . . . . .
Ir1 Ir 0.65749(2) 0.61621(2) 0.65377(2) 0.01614(11) Uani 1 1 d . . . . .
S1 S 0.54342(5) 0.68647(17) 0.41130(10) 0.0242(3) Uani 1 1 d . . . . .
S2 S 0.58498(5) 0.60517(16) 0.81804(11) 0.0227(3) Uani 1 1 d . . . . .
N1 N 0.65317(15) 0.8031(5) 0.5901(3) 0.0173(10) Uani 1 1 d . . . . .
N2 N 0.65937(15) 0.4336(6) 0.7202(3) 0.0199(10) Uani 1 1 d . . . . .
N3 N 0.69013(16) 0.5368(5) 0.5794(3) 0.0195(10) Uani 1 1 d . . . . .
C12 C 0.6813(2) 0.9082(6) 0.6152(4) 0.0228(13) Uani 1 1 d . . . . .
H12A H 0.705858 0.895876 0.665802 0.027 Uiso 1 1 calc R U . . .
C13 C 0.6756(2) 1.0324(7) 0.5700(4) 0.0258(14) Uani 1 1 d . . . . .
H13A H 0.695950 1.103955 0.588470 0.031 Uiso 1 1 calc R U . . .
C14 C 0.6395(2) 1.0496(7) 0.4971(4) 0.0300(15) Uani 1 1 d . . . . .
H14A H 0.634695 1.134452 0.465249 0.036 Uiso 1 1 calc R U . . .
C15 C 0.6105(2) 0.9450(7) 0.4705(4) 0.0287(14) Uani 1 1 d . . . . .
H15A H 0.585641 0.957040 0.420541 0.034 Uiso 1 1 calc R U . . .
C16 C 0.61786(19) 0.8205(6) 0.5177(4) 0.0203(12) Uani 1 1 d . . . . .
C20 C 0.60357(18) 0.5866(6) 0.5522(4) 0.0173(12) Uani 1 1 d . . . . .
C21 C 0.57251(18) 0.4758(6) 0.5189(4) 0.0197(12) Uani 1 1 d . . . . .
C22 C 0.5733(2) 0.3399(7) 0.5495(4) 0.0246(13) Uani 1 1 d . . . . .
H22A H 0.595958 0.308989 0.599594 0.029 Uiso 1 1 calc R U . . .
C23 C 0.5405(2) 0.2499(7) 0.5062(4) 0.0299(15) Uani 1 1 d . . . . .
H23A H 0.541190 0.156813 0.526486 0.036 Uiso 1 1 calc R U . . .
C24 C 0.5066(2) 0.2947(8) 0.4330(4) 0.0282(14) Uani 1 1 d . . . . .
H24A H 0.484247 0.232401 0.405386 0.034 Uiso 1 1 calc R U . . .
C25 C 0.5052(2) 0.4270(8) 0.4007(4) 0.0273(14) Uani 1 1 d . . . . .
H25A H 0.482294 0.456373 0.350611 0.033 Uiso 1 1 calc R U . . .
C26 C 0.53808(18) 0.5177(7) 0.4428(4) 0.0208(12) Uani 1 1 d . . . . .
C27 C 0.59111(18) 0.7014(7) 0.4990(4) 0.0197(12) Uani 1 1 d . . . . .
C32 C 0.68155(19) 0.3205(7) 0.7217(4) 0.0230(13) Uani 1 1 d . . . . .
H32A H 0.697978 0.321638 0.689427 0.028 Uiso 1 1 calc R U . . .
C33 C 0.6818(2) 0.2011(7) 0.7683(4) 0.0261(14) Uani 1 1 d . . . . .
H33A H 0.697499 0.121344 0.766925 0.031 Uiso 1 1 calc R U . . .
C34 C 0.6583(2) 0.2006(7) 0.8172(4) 0.0286(14) Uani 1 1 d . . . . .
H34A H 0.657059 0.119035 0.848128 0.034 Uiso 1 1 calc R U . . .
C35 C 0.6370(2) 0.3199(7) 0.8201(4) 0.0256(14) Uani 1 1 d . . . . .
H35A H 0.622052 0.323041 0.855365 0.031 Uiso 1 1 calc R U . . .
C36 C 0.63764(18) 0.4358(7) 0.7706(4) 0.0192(12) Uani 1 1 d . . . . .
C40 C 0.62349(18) 0.6745(6) 0.7191(3) 0.0175(11) Uani 1 1 d . . . . .
C41 C 0.60066(18) 0.7970(7) 0.7245(4) 0.0199(12) Uani 1 1 d . . . . .
C42 C 0.5977(2) 0.9302(7) 0.6872(4) 0.0240(13) Uani 1 1 d . . . . .
H42A H 0.613027 0.950996 0.654027 0.029 Uiso 1 1 calc R U . . .
C43 C 0.5725(2) 1.0311(7) 0.6988(4) 0.0259(14) Uani 1 1 d . . . . .
H43A H 0.570399 1.120619 0.672944 0.031 Uiso 1 1 calc R U . . .
C44 C 0.5501(2) 1.0039(7) 0.7476(4) 0.0289(14) Uani 1 1 d . . . . .
H44A H 0.533116 1.075102 0.754823 0.035 Uiso 1 1 calc R U . . .
C45 C 0.5522(2) 0.8741(6) 0.7860(5) 0.0259(15) Uani 1 1 d . . . . .
H45A H 0.536505 0.854419 0.818439 0.031 Uiso 1 1 calc R U . . .
C46 C 0.57813(18) 0.7740(7) 0.7753(4) 0.0211(12) Uani 1 1 d . . . . .
C47 C 0.61762(18) 0.5683(7) 0.7664(4) 0.0206(12) Uani 1 1 d . . . . .
C52 C 0.7237(2) 0.6003(7) 0.5804(5) 0.0278(15) Uani 1 1 d . . . . .
H52A H 0.735158 0.675538 0.619432 0.033 Uiso 1 1 calc R U . . .
C53 C 0.7427(2) 0.5610(8) 0.5266(4) 0.0320(15) Uani 1 1 d . . . . .
H53A H 0.766203 0.610394 0.528199 0.038 Uiso 1 1 calc R U . . .
C54 C 0.7272(2) 0.4501(8) 0.4713(4) 0.0322(15) Uani 1 1 d . . . . .
H54A H 0.740030 0.419697 0.434945 0.039 Uiso 1 1 calc R U . . .
C55 C 0.6923(2) 0.3839(6) 0.4701(4) 0.0273(15) Uani 1 1 d . . . . .
H55A H 0.680570 0.307566 0.432112 0.033 Uiso 1 1 calc R U . . .
C56 C 0.6747(2) 0.4295(7) 0.5245(4) 0.0241(13) Uani 1 1 d . . . . .
H56A H 0.650810 0.383099 0.523037 0.029 Uiso 1 1 calc R U . . .

loop_
_atom_site_aniso_label
_atom_site_aniso_U_11
_atom_site_aniso_U_22
_atom_site_aniso_U_33
_atom_site_aniso_U_23
_atom_site_aniso_U_13
_atom_site_aniso_U_12
Cl1 0.0212(7) 0.0342(9) 0.0172(7) 0.0018(6) 0.0055(6) -0.0065(6)
Ir1 0.01655(16) 0.01839(16) 0.01401(16) 0.00115(8) 0.00676(11) -0.00116(8)
S1 0.0229(8) 0.0248(9) 0.0196(7) 0.0010(6) 0.0032(6) 0.0017(6)
S2 0.0217(8) 0.0293(9) 0.0200(8) 0.0027(6) 0.0114(7) -0.0003(6)
N1 0.021(3) 0.015(2) 0.019(2) -0.0021(19) 0.010(2) -0.0038(19)
N2 0.019(3) 0.023(3) 0.016(2) 0.002(2) 0.006(2) -0.001(2)
N3 0.022(3) 0.020(3) 0.018(2) 0.007(2) 0.010(2) 0.004(2)
C12 0.026(3) 0.020(3) 0.026(3) -0.002(2) 0.013(3) -0.004(2)
C13 0.030(4) 0.018(3) 0.032(3) -0.006(3) 0.015(3) -0.005(3)
C14 0.042(4) 0.021(3) 0.028(3) 0.005(3) 0.015(3) 0.000(3)
C15 0.033(4) 0.021(3) 0.027(3) 0.004(3) 0.007(3) 0.003(3)
C16 0.027(3) 0.016(3) 0.018(3) -0.002(2) 0.010(3) -0.001(2)
C20 0.016(3) 0.019(3) 0.015(3) -0.003(2) 0.005(2) 0.002(2)
C21 0.020(3) 0.023(3) 0.019(3) -0.004(2) 0.012(2) -0.002(2)
C22 0.025(3) 0.026(3) 0.021(3) -0.001(3) 0.008(3) -0.006(3)
C23 0.034(4) 0.029(4) 0.027(3) -0.004(3) 0.013(3) -0.011(3)
C24 0.031(4) 0.032(4) 0.024(3) -0.006(3) 0.014(3) -0.009(3)
C25 0.023(3) 0.037(4) 0.022(3) -0.004(3) 0.009(3) -0.001(3)
C26 0.017(3) 0.028(3) 0.018(3) -0.004(2) 0.009(2) -0.001(2)
C27 0.019(3) 0.024(3) 0.013(3) -0.003(2) 0.003(2) 0.002(2)
C32 0.020(3) 0.033(4) 0.016(3) -0.001(2) 0.006(2) -0.002(3)
C33 0.027(3) 0.025(3) 0.024(3) 0.003(3) 0.007(3) 0.005(3)
C34 0.031(4) 0.022(3) 0.028(3) 0.007(3) 0.007(3) -0.002(3)
C35 0.025(3) 0.029(4) 0.024(3) 0.005(3) 0.012(3) -0.001(3)
C36 0.019(3) 0.023(3) 0.015(3) 0.002(2) 0.006(2) -0.002(2)
C40 0.022(3) 0.019(3) 0.012(3) 0.002(2) 0.007(2) -0.003(2)
C41 0.013(3) 0.026(3) 0.019(3) -0.011(2) 0.004(2) -0.005(2)
C42 0.029(4) 0.022(3) 0.023(3) -0.008(3) 0.014(3) -0.005(3)
C43 0.032(4) 0.020(3) 0.027(3) -0.003(3) 0.013(3) -0.002(3)
C44 0.030(4) 0.029(4) 0.026(3) -0.004(3) 0.010(3) 0.004(3)
C45 0.021(3) 0.032(4) 0.024(3) -0.007(3) 0.009(3) -0.002(3)
C46 0.020(3) 0.026(3) 0.015(3) -0.006(2) 0.005(2) -0.006(2)
C47 0.018(3) 0.028(3) 0.016(3) 0.003(3) 0.007(2) -0.003(3)
C52 0.029(4) 0.028(4) 0.026(4) 0.000(3) 0.010(3) -0.004(3)
C53 0.026(4) 0.045(4) 0.031(4) -0.004(3) 0.016(3) -0.006(3)
C54 0.030(4) 0.040(4) 0.033(4) -0.007(3) 0.021(3) 0.000(3)
C55 0.035(4) 0.030(4) 0.019(3) -0.004(2) 0.013(3) -0.001(3)
C56 0.025(3) 0.020(3) 0.027(3) -0.002(3) 0.011(3) -0.001(3)

loop_
_atom_type_symbol
_atom_type_description
_atom_type_scat_dispersion_real
_atom_type_scat_dispersion_imag
_atom_type_scat_source
C C 0.0033 0.0016 'International Tables Vol C Tables 4.2.6.8 and 6.1.1.4'
H H 0.0000 0.0000 'International Tables Vol C Tables 4.2.6.8 and 6.1.1.4'
N N 0.0061 0.0033 'International Tables Vol C Tables 4.2.6.8 and 6.1.1.4'
S S 0.1246 0.1234 'International Tables Vol C Tables 4.2.6.8 and 6.1.1.4'
Cl Cl 0.1484 0.1585 'International Tables Vol C Tables 4.2.6.8 and 6.1.1.4'
Ir Ir -1.4442 7.9887 'International Tables Vol C Tables 4.2.6.8 and 6.1.1.4'

loop_
_geom_angle_atom_site_label_1
_geom_angle_atom_site_label_2
_geom_angle_atom_site_label_3
_geom_angle
_geom_angle_site_symmetry_1
_geom_angle_site_symmetry_3
_geom_angle_publ_flag
C20 Ir1 C40 86.4(2) . . ?
C20 Ir1 N1 80.2(2) . . ?
C40 Ir1 N1 96.7(2) . . ?
C20 Ir1 N2 99.1(2) . . ?
C40 Ir1 N2 80.0(2) . . ?
N1 Ir1 N2 176.63(18) . . ?
C20 Ir1 N3 90.0(2) . . ?
C40 Ir1 N3 174.6(2) . . ?
N1 Ir1 N3 86.54(18) . . ?
N2 Ir1 N3 96.76(19) . . ?
C20 Ir1 Cl1 174.39(18) . . ?
C40 Ir1 Cl1 94.44(17) . . ?
N1 Ir1 Cl1 94.21(14) . . ?
N2 Ir1 Cl1 86.50(15) . . ?
N3 Ir1 Cl1 89.59(14) . . ?
C26 S1 C27 90.1(3) . . ?
C46 S2 C47 89.2(3) . . ?
C12 N1 C16 119.0(5) . . ?
C12 N1 Ir1 125.9(4) . . ?
C16 N1 Ir1 115.1(4) . . ?
C32 N2 C36 118.8(5) . . ?
C32 N2 Ir1 125.6(4) . . ?
C36 N2 Ir1 115.4(4) . . ?
C52 N3 C56 117.6(6) . . ?
C52 N3 Ir1 121.5(4) . . ?
C56 N3 Ir1 120.5(4) . . ?
N1 C12 C13 122.4(6) . . ?
C12 C13 C14 118.2(6) . . ?
C15 C14 C13 120.5(6) . . ?
C14 C15 C16 119.3(6) . . ?
N1 C16 C15 120.7(6) . . ?
N1 C16 C27 112.8(5) . . ?
C15 C16 C27 126.5(6) . . ?
C27 C20 C21 109.3(5) . . ?
C27 C20 Ir1 113.1(4) . . ?
C21 C20 Ir1 137.5(5) . . ?
C22 C21 C26 118.5(5) . . ?
C22 C21 C20 129.1(6) . . ?
C26 C21 C20 112.4(5) . . ?
C23 C22 C21 119.5(6) . . ?
C22 C23 C24 120.9(7) . . ?
C25 C24 C23 121.0(6) . . ?
C24 C25 C26 118.7(6) . . ?
C25 C26 C21 121.4(6) . . ?
C25 C26 S1 126.4(5) . . ?
C21 C26 S1 112.3(4) . . ?
C20 C27 C16 118.7(6) . . ?
C20 C27 S1 115.9(5) . . ?
C16 C27 S1 125.4(5) . . ?
N2 C32 C33 122.9(6) . . ?
C32 C33 C34 118.5(6) . . ?
C35 C34 C33 119.2(6) . . ?
C34 C35 C36 119.3(6) . . ?
N2 C36 C35 121.1(6) . . ?
N2 C36 C47 112.1(5) . . ?
C35 C36 C47 126.7(6) . . ?
C47 C40 C41 109.8(5) . . ?
C47 C40 Ir1 112.9(5) . . ?
C41 C40 Ir1 137.1(4) . . ?
C42 C41 C46 117.4(5) . . ?
C42 C41 C40 130.0(5) . . ?
C46 C41 C40 112.6(6) . . ?
C43 C42 C41 119.9(6) . . ?
C42 C43 C44 121.2(6) . . ?
C43 C44 C45 120.9(6) . . ?
C44 C45 C46 117.7(6) . . ?
C45 C46 C41 122.9(6) . . ?
C45 C46 S2 124.7(5) . . ?
C41 C46 S2 112.4(5) . . ?
C40 C47 C36 119.5(5) . . ?
C40 C47 S2 116.0(5) . . ?
C36 C47 S2 124.5(4) . . ?
N3 C52 C53 122.8(7) . . ?
C54 C53 C52 119.4(7) . . ?
C53 C54 C55 117.9(6) . . ?
C56 C55 C54 119.6(6) . . ?
N3 C56 C55 122.6(6) . . ?

loop_
_geom_bond_atom_site_label_1
_geom_bond_atom_site_label_2
_geom_bond_distance
_geom_bond_site_symmetry_2
_geom_bond_publ_flag
Cl1 Ir1 2.4613(15) . ?
Ir1 C20 2.010(6) . ?
Ir1 C40 2.024(6) . ?
Ir1 N1 2.059(5) . ?
Ir1 N2 2.063(5) . ?
Ir1 N3 2.170(5) . ?
S1 C26 1.732(7) . ?
S1 C27 1.749(6) . ?
S2 C46 1.743(7) . ?
S2 C47 1.752(6) . ?
N1 C12 1.357(8) . ?
N1 C16 1.363(8) . ?
N2 C32 1.331(8) . ?
N2 C36 1.368(7) . ?
N3 C52 1.333(8) . ?
N3 C56 1.343(8) . ?
C12 C13 1.382(9) . ?
C13 C14 1.385(9) . ?
C14 C15 1.373(10) . ?
C15 C16 1.397(9) . ?
C16 C27 1.432(8) . ?
C20 C27 1.374(9) . ?
C20 C21 1.466(8) . ?
C21 C22 1.393(9) . ?
C21 C26 1.429(8) . ?
C22 C23 1.392(9) . ?
C23 C24 1.400(10) . ?
C24 C25 1.369(10) . ?
C25 C26 1.395(9) . ?
C32 C33 1.385(9) . ?
C33 C34 1.397(9) . ?
C34 C35 1.379(9) . ?
C35 C36 1.395(9) . ?
C36 C47 1.439(9) . ?
C40 C47 1.362(8) . ?
C40 C41 1.447(8) . ?
C41 C42 1.405(9) . ?
C41 C46 1.414(8) . ?
C42 C43 1.385(9) . ?
C43 C44 1.385(9) . ?
C44 C45 1.388(9) . ?
C45 C46 1.389(9) . ?
C52 C53 1.390(10) . ?
C53 C54 1.374(10) . ?
C54 C55 1.384(10) . ?
C55 C56 1.380(9) . ?
